data_4104134
loop_
_publ_author_name
'Adam D. Miller'
'John F. Tannaci'
'Samuel A. Johnson'
'Hyuk Lee'
'Jennifer L. McBee'
'T. Don Tilley'

_publ_section_title
;
 Mesityl Alkyne Substituents for Control of Regiochemistry and
 Reversibility in Zirconocene Couplings: New Synthetic Strategies for
 Unsymmetrical Zirconacyclopentadienes and Conjugated Polymers
;
_journal_name_full 'Journal of the American Chemical Society'
_journal_page_first 4917
_journal_page_last 4927
_journal_paper_doi 10.1021/ja809896t
_journal_volume 131
_journal_year 2009
_chemical_formula_moiety 'C38 H46 Zr'
_chemical_formula_sum 'C38 H46 Zr'
_chemical_formula_weight 593.97
_chemical_name_systematic
; 
 ? 
;
_space_group_IT_number 2
_symmetry_cell_setting triclinic
_symmetry_space_group_name_Hall '-P 1'
_symmetry_space_group_name_H-M 'P -1'
_atom_sites_solution_hydrogens geom
_atom_sites_solution_primary direct
_atom_sites_solution_secondary difmap
_audit_creation_method SHELXL-97
_cell_angle_alpha 74.700(5)
_cell_angle_beta 80.995(5)
_cell_angle_gamma 79.982(6)
_cell_formula_units_Z 2
_cell_length_a 8.350(3)
_cell_length_b 11.514(4)
_cell_length_c 17.134(7)
_cell_measurement_reflns_used 1346
_cell_measurement_temperature 153(2)
_cell_measurement_theta_max 19.1
_cell_measurement_theta_min 3.29
_cell_volume 1554.0(10)
_computing_cell_refinement 'Bruker SMART'
_computing_data_collection 'Bruker SMART'
_computing_data_reduction 'Bruker SAINT'
_computing_molecular_graphics 'Bruker SHELXTL'
_computing_publication_material 'Bruker SHELXTL'
_computing_structure_refinement 'SHELXL-97 (Sheldrick, 1997)'
_computing_structure_solution 'SHELXS-97 (Sheldrick, 1990)'
_diffrn_ambient_temperature 153(2)
_diffrn_measured_fraction_theta_full 0.976
_diffrn_measured_fraction_theta_max 0.976
_diffrn_measurement_device_type 'CCD area detector'
_diffrn_measurement_method 'phi and omega scans'
_diffrn_radiation_monochromator graphite
_diffrn_radiation_source 'fine-focus sealed tube'
_diffrn_radiation_type MoK\a
_diffrn_radiation_wavelength 0.71073
_diffrn_reflns_av_R_equivalents 0.0649
_diffrn_reflns_av_sigmaI/netI 0.1064
_diffrn_reflns_limit_h_max 9
_diffrn_reflns_limit_h_min -8
_diffrn_reflns_limit_k_max 12
_diffrn_reflns_limit_k_min -10
_diffrn_reflns_limit_l_max 19
_diffrn_reflns_limit_l_min -19
_diffrn_reflns_number 10070
_diffrn_reflns_theta_full 23.39
_diffrn_reflns_theta_max 23.39
_diffrn_reflns_theta_min 3.29
_diffrn_standards_decay_% 0
_diffrn_standards_interval_count 0
_diffrn_standards_interval_time 0
_diffrn_standards_number 0
_exptl_absorpt_coefficient_mu 0.378
_exptl_absorpt_correction_T_max 0.985
_exptl_absorpt_correction_T_min 0.970
_exptl_absorpt_correction_type multi-scan
_exptl_absorpt_process_details 'sadabs, 2004'
_exptl_crystal_colour red
_exptl_crystal_density_diffrn 1.269
_exptl_crystal_density_method 'not measured'
_exptl_crystal_description block
_exptl_crystal_F_000 628
_exptl_crystal_size_max 0.1
_exptl_crystal_size_mid 0.07
_exptl_crystal_size_min 0.05
_refine_diff_density_max 0.666
_refine_diff_density_min -0.397
_refine_diff_density_rms 0.087
_refine_ls_extinction_method none
_refine_ls_goodness_of_fit_ref 0.972
_refine_ls_hydrogen_treatment constr
_refine_ls_matrix_type full
_refine_ls_number_parameters 352
_refine_ls_number_reflns 4431
_refine_ls_number_restraints 0
_refine_ls_restrained_S_all 0.972
_refine_ls_R_factor_all 0.0998
_refine_ls_R_factor_gt 0.0555
_refine_ls_shift/su_max 0.000
_refine_ls_shift/su_mean 0.000
_refine_ls_structure_factor_coef Fsqd
_refine_ls_weighting_details 'calc w=1/[\s^2^(Fo^2^)+(0.0707P)^2^+0.0000P] where P=(Fo^2^+2Fc^2^)/3'
_refine_ls_weighting_scheme calc
_refine_ls_wR_factor_gt 0.1149
_refine_ls_wR_factor_ref 0.1313
_reflns_number_gt 2984
_reflns_number_total 4431
_reflns_threshold_expression >2sigma(I)
_cod_data_source_file ja809896t_si_005.cif
_cod_data_source_block adam14s
_cod_database_code 4104134

loop_
_symmetry_equiv_pos_as_xyz
'x, y, z'
'-x, -y, -z'

loop_
_atom_site_label
_atom_site_type_symbol
_atom_site_fract_x
_atom_site_fract_y
_atom_site_fract_z
_atom_site_U_iso_or_equiv
_atom_site_adp_type
_atom_site_occupancy
_atom_site_symmetry_multiplicity
_atom_site_calc_flag
_atom_site_refinement_flags
Zr1 Zr 0.34408(7) -0.30373(5) 0.35228(3) 0.0268(2) Uani 1 1 d .
C8 C 0.6381(6) -0.2667(6) 0.3074(3) 0.0325(15) Uani 1 1 d .
H8A H 0.6973 -0.2663 0.2532 0.039 Uiso 1 1 calc R
C12 C 0.0624(6) -0.3652(5) 0.3914(3) 0.0319(14) Uani 1 1 d .
H12A H 0.0156 -0.4159 0.3656 0.038 Uiso 1 1 calc R
C18 C 0.2846(6) -0.2148(4) 0.0928(3) 0.0249(13) Uani 1 1 d .
C21 C 0.2445(7) -0.1334(5) -0.0731(3) 0.0315(14) Uani 1 1 d .
C35 C 0.3945(6) -0.6791(5) 0.3537(3) 0.0242(13) Uani 1 1 d .
C22 C 0.3959(7) -0.1467(5) -0.0475(3) 0.0315(14) Uani 1 1 d .
H22A H 0.4853 -0.1289 -0.0862 0.038 Uiso 1 1 calc R
C23 C 0.4199(6) -0.1860(5) 0.0347(3) 0.0258(13) Uani 1 1 d .
C4 C 0.3990(6) -0.4548(5) 0.2856(3) 0.0259(13) Uani 1 1 d .
C1 C 0.2949(6) -0.1867(5) 0.2297(3) 0.0235(13) Uani 1 1 d .
C30 C 0.4805(6) -0.5827(5) 0.3077(3) 0.0252(13) Uani 1 1 d .
C11 C 0.0373(6) -0.2399(5) 0.3726(3) 0.0307(14) Uani 1 1 d .
H11A H -0.0289 -0.1873 0.3310 0.037 Uiso 1 1 calc R
C31 C 0.6500(7) -0.6114(5) 0.2861(3) 0.0279(13) Uani 1 1 d .
C2 C 0.3109(6) -0.2645(5) 0.1816(3) 0.0224(12) Uani 1 1 d .
C19 C 0.1283(7) -0.1957(5) 0.0681(3) 0.0300(14) Uani 1 1 d .
C38 C 0.2127(6) -0.6621(5) 0.3743(3) 0.0349(14) Uani 1 1 d .
H38A H 0.1782 -0.7378 0.4053 0.052 Uiso 1 1 calc R
H38B H 0.1615 -0.6351 0.3250 0.052 Uiso 1 1 calc R
H38C H 0.1816 -0.6023 0.4057 0.052 Uiso 1 1 calc R
C3 C 0.3649(6) -0.3991(5) 0.2082(3) 0.0264(13) Uani 1 1 d .
C32 C 0.7274(7) -0.7268(5) 0.3171(3) 0.0312(14) Uani 1 1 d .
H32A H 0.8402 -0.7427 0.3042 0.037 Uiso 1 1 calc R
C34 C 0.4800(7) -0.7929(5) 0.3808(3) 0.0300(14) Uani 1 1 d .
H34A H 0.4212 -0.8550 0.4106 0.036 Uiso 1 1 calc R
C27 C 0.3877(6) -0.4699(5) 0.1430(3) 0.0287(13) Uani 1 1 d .
H27A H 0.4665 -0.5422 0.1581 0.034 Uiso 1 1 calc R
H27B H 0.4331 -0.4203 0.0920 0.034 Uiso 1 1 calc R
C6 C 0.5077(7) -0.2014(5) 0.4164(3) 0.0346(14) Uani 1 1 d .
H6A H 0.4627 -0.1468 0.4522 0.042 Uiso 1 1 calc R
C33 C 0.6475(7) -0.8200(5) 0.3663(3) 0.0314(14) Uani 1 1 d .
C16 C 0.1909(7) 0.0279(5) 0.2539(3) 0.0366(15) Uani 1 1 d .
H16A H 0.0791 0.0131 0.2735 0.044 Uiso 1 1 calc R
H16B H 0.2522 0.0052 0.3006 0.044 Uiso 1 1 calc R
C20 C 0.1130(7) -0.1556(5) -0.0152(3) 0.0356(15) Uani 1 1 d .
H20A H 0.0094 -0.1436 -0.0320 0.043 Uiso 1 1 calc R
C28 C 0.2298(7) -0.5079(5) 0.1298(3) 0.0342(14) Uani 1 1 d .
H28A H 0.1951 -0.5695 0.1772 0.041 Uiso 1 1 calc R
H28B H 0.1446 -0.4382 0.1243 0.041 Uiso 1 1 calc R
C24 C -0.0214(7) -0.2158(5) 0.1279(3) 0.0396(15) Uani 1 1 d .
H24A H 0.0096 -0.2442 0.1821 0.059 Uiso 1 1 calc R
H24B H -0.0754 -0.2754 0.1163 0.059 Uiso 1 1 calc R
H24C H -0.0944 -0.1407 0.1237 0.059 Uiso 1 1 calc R
C36 C 0.7510(7) -0.5226(5) 0.2272(3) 0.0383(15) Uani 1 1 d .
H36A H 0.8629 -0.5600 0.2211 0.057 Uiso 1 1 calc R
H36B H 0.7451 -0.4517 0.2475 0.057 Uiso 1 1 calc R
H36C H 0.7095 -0.4996 0.1752 0.057 Uiso 1 1 calc R
C13 C 0.1439(6) -0.4075(5) 0.4613(3) 0.0313(14) Uani 1 1 d .
H13A H 0.1616 -0.4922 0.4928 0.038 Uiso 1 1 calc R
C26 C 0.5865(6) -0.1985(5) 0.0597(3) 0.0343(15) Uani 1 1 d .
H26A H 0.6627 -0.1744 0.0123 0.051 Uiso 1 1 calc R
H26B H 0.6197 -0.2816 0.0867 0.051 Uiso 1 1 calc R
H26C H 0.5843 -0.1475 0.0961 0.051 Uiso 1 1 calc R
C14 C 0.1670(6) -0.3073(5) 0.4859(3) 0.0318(14) Uani 1 1 d .
H14A H 0.2065 -0.3099 0.5374 0.038 Uiso 1 1 calc R
C9 C 0.6399(6) -0.3669(5) 0.3750(3) 0.0345(15) Uani 1 1 d .
H9A H 0.7018 -0.4478 0.3762 0.041 Uiso 1 1 calc R
C37 C 0.7399(7) -0.9438(5) 0.3990(3) 0.0430(16) Uani 1 1 d .
H37A H 0.6645 -0.9969 0.4312 0.065 Uiso 1 1 calc R
H37B H 0.8187 -0.9368 0.4321 0.065 Uiso 1 1 calc R
H37C H 0.7954 -0.9767 0.3544 0.065 Uiso 1 1 calc R
C15 C 0.2647(7) -0.0524(5) 0.1957(3) 0.0324(14) Uani 1 1 d .
H15A H 0.1928 -0.0368 0.1537 0.039 Uiso 1 1 calc R
H15B H 0.3683 -0.0261 0.1692 0.039 Uiso 1 1 calc R
C17 C 0.1912(8) 0.1615(5) 0.2155(3) 0.0463(17) Uani 1 1 d .
H17A H 0.1425 0.2072 0.2548 0.069 Uiso 1 1 calc R
H17B H 0.1295 0.1850 0.1697 0.069 Uiso 1 1 calc R
H17C H 0.3018 0.1774 0.1976 0.069 Uiso 1 1 calc R
C7 C 0.5585(7) -0.1649(6) 0.3337(3) 0.0393(16) Uani 1 1 d .
H7A H 0.5521 -0.0807 0.3011 0.047 Uiso 1 1 calc R
C10 C 0.1031(6) -0.2012(5) 0.4313(3) 0.0322(14) Uani 1 1 d .
H10A H 0.0895 -0.1180 0.4381 0.039 Uiso 1 1 calc R
C5 C 0.5592(6) -0.3264(6) 0.4425(3) 0.0351(15) Uani 1 1 d .
H5A H 0.5568 -0.3735 0.4992 0.042 Uiso 1 1 calc R
C29 C 0.2495(9) -0.5580(6) 0.0544(3) 0.0569(19) Uani 1 1 d .
H29A H 0.1471 -0.5799 0.0485 0.085 Uiso 1 1 calc R
H29B H 0.3313 -0.6285 0.0602 0.085 Uiso 1 1 calc R
H29C H 0.2824 -0.4970 0.0071 0.085 Uiso 1 1 calc R
C25 C 0.2264(8) -0.0965(6) -0.1631(3) 0.0476(17) Uani 1 1 d .
H25A H 0.3315 -0.0854 -0.1938 0.071 Uiso 1 1 calc R
H25B H 0.1529 -0.0218 -0.1750 0.071 Uiso 1 1 calc R
H25C H 0.1835 -0.1590 -0.1777 0.071 Uiso 1 1 calc R

loop_
_atom_site_aniso_label
_atom_site_aniso_U_11
_atom_site_aniso_U_22
_atom_site_aniso_U_33
_atom_site_aniso_U_23
_atom_site_aniso_U_13
_atom_site_aniso_U_12
Zr1 0.0222(3) 0.0351(4) 0.0219(3) -0.0038(2) -0.0031(2) -0.0053(2)
C8 0.015(3) 0.057(4) 0.028(3) -0.010(3) 0.001(2) -0.016(3)
C12 0.018(3) 0.052(4) 0.025(3) -0.003(3) 0.003(2) -0.018(3)
C18 0.031(3) 0.022(3) 0.023(3) -0.004(2) -0.009(3) -0.006(3)
C21 0.045(4) 0.027(3) 0.023(3) -0.003(2) -0.011(3) -0.005(3)
C35 0.027(3) 0.027(3) 0.020(3) -0.008(2) -0.002(2) -0.004(3)
C22 0.036(4) 0.031(3) 0.023(3) 0.001(2) 0.000(3) -0.009(3)
C23 0.025(3) 0.028(3) 0.027(3) -0.011(2) 0.002(3) -0.007(3)
C4 0.018(3) 0.032(3) 0.025(3) -0.002(2) 0.002(2) -0.009(3)
C1 0.012(3) 0.029(3) 0.029(3) -0.004(3) -0.003(2) -0.006(2)
C30 0.023(3) 0.036(4) 0.020(3) -0.010(2) -0.002(2) -0.007(3)
C11 0.015(3) 0.040(4) 0.031(3) -0.002(3) 0.000(3) -0.002(3)
C31 0.032(4) 0.026(3) 0.026(3) -0.005(2) -0.006(3) -0.002(3)
C2 0.019(3) 0.027(3) 0.021(3) -0.001(2) -0.002(2) -0.008(2)
C19 0.028(3) 0.032(3) 0.030(3) -0.005(3) -0.007(3) -0.006(3)
C38 0.032(4) 0.030(3) 0.041(3) -0.005(3) -0.003(3) -0.006(3)
C3 0.017(3) 0.031(3) 0.030(3) -0.005(3) -0.002(2) -0.005(3)
C32 0.024(3) 0.043(4) 0.027(3) -0.014(3) -0.002(3) 0.002(3)
C34 0.035(4) 0.036(4) 0.020(3) -0.008(3) -0.003(3) -0.010(3)
C27 0.034(4) 0.024(3) 0.025(3) -0.004(2) -0.004(3) 0.000(3)
C6 0.034(4) 0.046(4) 0.030(3) -0.015(3) -0.007(3) -0.009(3)
C33 0.038(4) 0.028(3) 0.027(3) -0.008(3) -0.009(3) 0.005(3)
C16 0.039(4) 0.034(4) 0.036(3) -0.009(3) -0.008(3) -0.002(3)
C20 0.033(4) 0.042(4) 0.034(3) -0.008(3) -0.015(3) -0.004(3)
C28 0.036(4) 0.030(3) 0.040(3) -0.013(3) -0.004(3) -0.006(3)
C24 0.025(3) 0.052(4) 0.037(3) -0.006(3) -0.003(3) -0.003(3)
C36 0.029(4) 0.040(4) 0.042(3) -0.010(3) 0.002(3) 0.000(3)
C13 0.025(3) 0.038(4) 0.025(3) 0.002(3) 0.000(2) -0.006(3)
C26 0.025(3) 0.050(4) 0.027(3) -0.005(3) 0.001(3) -0.015(3)
C14 0.030(3) 0.047(4) 0.020(3) -0.010(3) 0.000(3) -0.012(3)
C9 0.017(3) 0.048(4) 0.039(3) -0.008(3) -0.011(3) -0.003(3)
C37 0.047(4) 0.041(4) 0.041(3) -0.010(3) -0.012(3) 0.000(3)
C15 0.035(4) 0.038(4) 0.024(3) -0.007(3) 0.000(3) -0.007(3)
C17 0.052(4) 0.035(4) 0.051(4) -0.011(3) 0.001(3) -0.011(3)
C7 0.028(4) 0.048(4) 0.046(4) -0.008(3) -0.005(3) -0.022(3)
C10 0.027(3) 0.038(4) 0.030(3) -0.010(3) 0.007(3) -0.006(3)
C5 0.023(3) 0.060(5) 0.022(3) -0.004(3) -0.009(3) -0.008(3)
C29 0.081(5) 0.055(5) 0.048(4) -0.023(3) -0.016(4) -0.020(4)
C25 0.055(4) 0.060(5) 0.026(3) -0.007(3) -0.008(3) -0.002(4)

loop_
_atom_type_symbol
_atom_type_description
_atom_type_scat_dispersion_real
_atom_type_scat_dispersion_imag
_atom_type_scat_source
C C 0.0033 0.0016 'International Tables Vol C Tables 4.2.6.8 and 6.1.1.4'
H H 0.0000 0.0000 'International Tables Vol C Tables 4.2.6.8 and 6.1.1.4'
Zr Zr -2.9673 0.5597 'International Tables Vol C Tables 4.2.6.8 and 6.1.1.4'

loop_
_geom_angle_atom_site_label_1
_geom_angle_atom_site_label_2
_geom_angle_atom_site_label_3
_geom_angle
C1 Zr1 C4 83.43(19)
C1 Zr1 C5 134.55(18)
C4 Zr1 C5 109.60(19)
C1 Zr1 C6 109.24(18)
C4 Zr1 C6 135.51(19)
C5 Zr1 C6 32.73(17)
C1 Zr1 C13 127.52(17)
C4 Zr1 C13 94.81(18)
C5 Zr1 C13 95.53(17)
C6 Zr1 C13 108.00(18)
C1 Zr1 C9 116.21(17)
C4 Zr1 C9 82.17(18)
C5 Zr1 C9 32.36(17)
C6 Zr1 C9 53.69(19)
C13 Zr1 C9 115.43(17)
C1 Zr1 C12 95.48(17)
C4 Zr1 C12 85.83(18)
C5 Zr1 C12 127.88(17)
C6 Zr1 C12 132.48(18)
C13 Zr1 C12 32.48(16)
C9 Zr1 C12 144.30(18)
C1 Zr1 C14 127.56(18)
C4 Zr1 C14 126.36(17)
C5 Zr1 C14 80.27(18)
C6 Zr1 C14 80.16(18)
C13 Zr1 C14 31.93(16)
C9 Zr1 C14 110.46(17)
C12 Zr1 C14 53.01(17)
C1 Zr1 C8 85.35(17)
C4 Zr1 C8 87.15(19)
C5 Zr1 C8 53.51(17)
C6 Zr1 C8 53.29(18)
C13 Zr1 C8 147.12(17)
C9 Zr1 C8 32.28(16)
C12 Zr1 C8 172.8(2)
C14 Zr1 C8 131.38(17)
C1 Zr1 C7 81.59(18)
C4 Zr1 C7 117.89(19)
C5 Zr1 C7 53.50(18)
C6 Zr1 C7 32.10(17)
C13 Zr1 C7 139.88(18)
C9 Zr1 C7 53.2(2)
C12 Zr1 C7 155.3(2)
C14 Zr1 C7 110.03(19)
C8 Zr1 C7 31.88(17)
C1 Zr1 C11 77.83(17)
C4 Zr1 C11 109.48(18)
C5 Zr1 C11 131.27(18)
C6 Zr1 C11 114.83(19)
C13 Zr1 C11 53.31(17)
C9 Zr1 C11 163.35(17)
C12 Zr1 C11 31.68(17)
C14 Zr1 C11 53.16(17)
C8 Zr1 C11 154.50(19)
C7 Zr1 C11 125.2(2)
C1 Zr1 C10 95.90(18)
C4 Zr1 C10 138.92(18)
C5 Zr1 C10 99.94(19)
C6 Zr1 C10 83.59(19)
C13 Zr1 C10 53.54(18)
C9 Zr1 C10 132.17(18)
C12 Zr1 C10 53.24(18)
C14 Zr1 C10 32.31(16)
C8 Zr1 C10 133.86(19)
C7 Zr1 C10 102.5(2)
C11 Zr1 C10 32.41(16)
C7 C8 C9 108.0(5)
C7 C8 Zr1 74.1(3)
C9 C8 Zr1 73.1(3)
C7 C8 H8A 125.7
C9 C8 H8A 125.7
Zr1 C8 H8A 125.7
C11 C12 C13 108.7(5)
C11 C12 Zr1 75.0(3)
C13 C12 Zr1 73.2(3)
C11 C12 H12A 125.3
C13 C12 H12A 125.3
Zr1 C12 H12A 125.3
C19 C18 C23 119.8(4)
C19 C18 C2 121.1(4)
C23 C18 C2 119.1(4)
C20 C21 C22 118.2(5)
C20 C21 C25 121.7(5)
C22 C21 C25 120.0(5)
C34 C35 C30 119.5(5)
C34 C35 C38 118.3(5)
C30 C35 C38 122.2(5)
C21 C22 C23 122.1(5)
C21 C22 H22A 118.9
C23 C22 H22A 118.9
C22 C23 C18 118.7(5)
C22 C23 C26 120.2(5)
C18 C23 C26 121.1(4)
C3 C4 C30 121.8(5)
C3 C4 Zr1 104.6(4)
C30 C4 Zr1 132.8(3)
C2 C1 C15 121.2(4)
C2 C1 Zr1 105.0(3)
C15 C1 Zr1 133.6(4)
C31 C30 C35 117.3(5)
C31 C30 C4 120.5(4)
C35 C30 C4 122.2(5)
C12 C11 C10 108.2(5)
C12 C11 Zr1 73.3(3)
C10 C11 Zr1 73.9(3)
C12 C11 H11A 125.6
C10 C11 H11A 125.6
Zr1 C11 H11A 125.6
C32 C31 C30 119.5(5)
C32 C31 C36 117.7(5)
C30 C31 C36 122.7(5)
C1 C2 C3 124.5(4)
C1 C2 C18 119.1(4)
C3 C2 C18 116.3(4)
C18 C19 C20 118.4(5)
C18 C19 C24 122.0(4)
C20 C19 C24 119.6(5)
C35 C38 H38A 109.5
C35 C38 H38B 109.5
H38A C38 H38B 109.5
C35 C38 H38C 109.5
H38A C38 H38C 109.5
H38B C38 H38C 109.5
C4 C3 C2 122.3(5)
C4 C3 C27 121.2(5)
C2 C3 C27 116.4(4)
C33 C32 C31 123.8(5)
C33 C32 H32A 118.1
C31 C32 H32A 118.1
C33 C34 C35 123.8(5)
C33 C34 H34A 118.1
C35 C34 H34A 118.1
C3 C27 C28 113.7(4)
C3 C27 H27A 108.8
C28 C27 H27A 108.8
C3 C27 H27B 108.8
C28 C27 H27B 108.8
H27A C27 H27B 107.7
C7 C6 C5 108.2(5)
C7 C6 Zr1 75.8(3)
C5 C6 Zr1 73.6(3)
C7 C6 H6A 125.4
C5 C6 H6A 125.4
Zr1 C6 H6A 125.4
C34 C33 C32 115.7(5)
C34 C33 C37 123.1(5)
C32 C33 C37 121.2(5)
C17 C16 C15 113.3(4)
C17 C16 H16A 108.9
C15 C16 H16A 108.9
C17 C16 H16B 108.9
C15 C16 H16B 108.9
H16A C16 H16B 107.7
C21 C20 C19 122.6(5)
C21 C20 H20A 118.7
C19 C20 H20A 118.7
C29 C28 C27 112.5(5)
C29 C28 H28A 109.1
C27 C28 H28A 109.1
C29 C28 H28B 109.1
C27 C28 H28B 109.1
H28A C28 H28B 107.8
C19 C24 H24A 109.5
C19 C24 H24B 109.5
H24A C24 H24B 109.5
C19 C24 H24C 109.5
H24A C24 H24C 109.5
H24B C24 H24C 109.5
C31 C36 H36A 109.5
C31 C36 H36B 109.5
H36A C36 H36B 109.5
C31 C36 H36C 109.5
H36A C36 H36C 109.5
H36B C36 H36C 109.5
C14 C13 C12 107.6(5)
C14 C13 Zr1 74.8(3)
C12 C13 Zr1 74.3(3)
C14 C13 H13A 125.7
C12 C13 H13A 125.7
Zr1 C13 H13A 125.7
C23 C26 H26A 109.5
C23 C26 H26B 109.5
H26A C26 H26B 109.5
C23 C26 H26C 109.5
H26A C26 H26C 109.5
H26B C26 H26C 109.5
C13 C14 C10 109.0(5)
C13 C14 Zr1 73.3(3)
C10 C14 Zr1 74.6(3)
C13 C14 H14A 125.2
C10 C14 H14A 125.2
Zr1 C14 H14A 125.2
C5 C9 C8 107.8(5)
C5 C9 Zr1 72.8(3)
C8 C9 Zr1 74.6(3)
C5 C9 H9A 125.8
C8 C9 H9A 125.8
Zr1 C9 H9A 125.8
C33 C37 H37A 109.5
C33 C37 H37B 109.5
H37A C37 H37B 109.5
C33 C37 H37C 109.5
H37A C37 H37C 109.5
H37B C37 H37C 109.5
C1 C15 C16 118.3(4)
C1 C15 H15A 107.7
C16 C15 H15A 107.7
C1 C15 H15B 107.7
C16 C15 H15B 107.7
H15A C15 H15B 107.1
C16 C17 H17A 109.5
C16 C17 H17B 109.5
H17A C17 H17B 109.5
C16 C17 H17C 109.5
H17A C17 H17C 109.5
H17B C17 H17C 109.5
C6 C7 C8 108.1(5)
C6 C7 Zr1 72.1(3)
C8 C7 Zr1 74.0(3)
C6 C7 H7A 125.7
C8 C7 H7A 125.7
Zr1 C7 H7A 125.7
C14 C10 C11 106.5(5)
C14 C10 Zr1 73.1(3)
C11 C10 Zr1 73.7(3)
C14 C10 H10A 126.4
C11 C10 H10A 126.4
Zr1 C10 H10A 126.4
C9 C5 C6 107.8(5)
C9 C5 Zr1 74.9(3)
C6 C5 Zr1 73.7(3)
C9 C5 H5A 125.7
C6 C5 H5A 125.7
Zr1 C5 H5A 125.7
C28 C29 H29A 109.5
C28 C29 H29B 109.5
H29A C29 H29B 109.5
C28 C29 H29C 109.5
H29A C29 H29C 109.5
H29B C29 H29C 109.5
C21 C25 H25A 109.5
C21 C25 H25B 109.5
H25A C25 H25B 109.5
C21 C25 H25C 109.5
H25A C25 H25C 109.5
H25B C25 H25C 109.5

loop_
_geom_bond_atom_site_label_1
_geom_bond_atom_site_label_2
_geom_bond_distance
Zr1 C1 2.232(5)
Zr1 C4 2.269(5)
Zr1 C5 2.485(5)
Zr1 C6 2.486(5)
Zr1 C13 2.500(5)
Zr1 C9 2.511(5)
Zr1 C12 2.513(5)
Zr1 C14 2.518(5)
Zr1 C8 2.530(5)
Zr1 C7 2.532(5)
Zr1 C11 2.535(5)
Zr1 C10 2.538(5)
C8 C7 1.390(8)
C8 C9 1.402(7)
C8 H8A 0.9800
C12 C11 1.378(7)
C12 C13 1.402(7)
C12 H12A 0.9800
C18 C19 1.398(7)
C18 C23 1.408(7)
C18 C2 1.513(6)
C21 C20 1.371(7)
C21 C22 1.373(7)
C21 C25 1.512(7)
C35 C34 1.378(7)
C35 C30 1.418(7)
C35 C38 1.494(7)
C22 C23 1.396(7)
C22 H22A 0.9300
C23 C26 1.490(7)
C4 C3 1.363(6)
C4 C30 1.487(7)
C1 C2 1.347(7)
C1 C15 1.492(7)
C30 C31 1.410(7)
C11 C10 1.416(7)
C11 H11A 0.9800
C31 C32 1.379(7)
C31 C36 1.505(7)
C2 C3 1.503(7)
C19 C20 1.399(7)
C19 C24 1.497(7)
C38 H38A 0.9600
C38 H38B 0.9600
C38 H38C 0.9600
C3 C27 1.520(7)
C32 C33 1.379(7)
C32 H32A 0.9300
C34 C33 1.377(7)
C34 H34A 0.9300
C27 C28 1.526(7)
C27 H27A 0.9700
C27 H27B 0.9700
C6 C7 1.388(7)
C6 C5 1.401(7)
C6 H6A 0.9800
C33 C37 1.508(7)
C16 C17 1.505(7)
C16 C15 1.526(7)
C16 H16A 0.9700
C16 H16B 0.9700
C20 H20A 0.9300
C28 C29 1.522(7)
C28 H28A 0.9700
C28 H28B 0.9700
C24 H24A 0.9600
C24 H24B 0.9600
C24 H24C 0.9600
C36 H36A 0.9600
C36 H36B 0.9600
C36 H36C 0.9600
C13 C14 1.380(7)
C13 H13A 0.9800
C26 H26A 0.9600
C26 H26B 0.9600
C26 H26C 0.9600
C14 C10 1.407(7)
C14 H14A 0.9800
C9 C5 1.393(7)
C9 H9A 0.9800
C37 H37A 0.9600
C37 H37B 0.9600
C37 H37C 0.9600
C15 H15A 0.9700
C15 H15B 0.9700
C17 H17A 0.9600
C17 H17B 0.9600
C17 H17C 0.9600
C7 H7A 0.9800
C10 H10A 0.9800
C5 H5A 0.9800
C29 H29A 0.9600
C29 H29B 0.9600
C29 H29C 0.9600
C25 H25A 0.9600
C25 H25B 0.9600
C25 H25C 0.9600

loop_
_geom_torsion_atom_site_label_1
_geom_torsion_atom_site_label_2
_geom_torsion_atom_site_label_3
_geom_torsion_atom_site_label_4
_geom_torsion
C1 Zr1 C8 C7 81.5(3)
C4 Zr1 C8 C7 165.2(3)
C5 Zr1 C8 C7 -77.8(4)
C6 Zr1 C8 C7 -36.7(3)
C13 Zr1 C8 C7 -100.4(4)
C9 Zr1 C8 C7 -115.0(5)
C12 Zr1 C8 C7 178.4(12)
C14 Zr1 C8 C7 -56.5(4)
C11 Zr1 C8 C7 33.0(6)
C10 Zr1 C8 C7 -12.2(4)
C1 Zr1 C8 C9 -163.4(4)
C4 Zr1 C8 C9 -79.8(4)
C5 Zr1 C8 C9 37.2(3)
C6 Zr1 C8 C9 78.3(4)
C13 Zr1 C8 C9 14.6(6)
C12 Zr1 C8 C9 -66.6(14)
C14 Zr1 C8 C9 58.5(4)
C7 Zr1 C8 C9 115.0(5)
C11 Zr1 C8 C9 148.0(4)
C10 Zr1 C8 C9 102.8(4)
C1 Zr1 C12 C11 -56.0(3)
C4 Zr1 C12 C11 -139.0(3)
C5 Zr1 C12 C11 109.3(3)
C6 Zr1 C12 C11 66.4(4)
C13 Zr1 C12 C11 115.3(5)
C9 Zr1 C12 C11 150.6(3)
C14 Zr1 C12 C11 77.9(4)
C8 Zr1 C12 C11 -152.3(13)
C7 Zr1 C12 C11 25.7(6)
C10 Zr1 C12 C11 37.2(3)
C1 Zr1 C12 C13 -171.3(4)
C4 Zr1 C12 C13 105.7(4)
C5 Zr1 C12 C13 -6.0(5)
C6 Zr1 C12 C13 -48.8(5)
C9 Zr1 C12 C13 35.3(5)
C14 Zr1 C12 C13 -37.3(3)
C8 Zr1 C12 C13 92.5(14)
C7 Zr1 C12 C13 -89.5(5)
C11 Zr1 C12 C13 -115.3(5)
C10 Zr1 C12 C13 -78.0(4)
C20 C21 C22 C23 2.3(8)
C25 C21 C22 C23 -177.0(5)
C21 C22 C23 C18 1.2(8)
C21 C22 C23 C26 -179.7(5)
C19 C18 C23 C22 -4.4(8)
C2 C18 C23 C22 176.4(5)
C19 C18 C23 C26 176.4(5)
C2 C18 C23 C26 -2.7(8)
C1 Zr1 C4 C3 -3.5(3)
C5 Zr1 C4 C3 -138.7(3)
C6 Zr1 C4 C3 -114.4(4)
C13 Zr1 C4 C3 123.7(3)
C9 Zr1 C4 C3 -121.2(3)
C12 Zr1 C4 C3 92.5(3)
C14 Zr1 C4 C3 129.1(3)
C8 Zr1 C4 C3 -89.2(3)
C7 Zr1 C4 C3 -80.4(4)
C11 Zr1 C4 C3 71.0(4)
C10 Zr1 C4 C3 87.9(4)
C1 Zr1 C4 C30 166.2(5)
C5 Zr1 C4 C30 31.1(5)
C6 Zr1 C4 C30 55.4(5)
C13 Zr1 C4 C30 -66.5(5)
C9 Zr1 C4 C30 48.5(4)
C12 Zr1 C4 C30 -97.8(5)
C14 Zr1 C4 C30 -61.2(5)
C8 Zr1 C4 C30 80.6(5)
C7 Zr1 C4 C30 89.4(5)
C11 Zr1 C4 C30 -119.2(4)
C10 Zr1 C4 C30 -102.3(5)
C4 Zr1 C1 C2 4.2(3)
C5 Zr1 C1 C2 115.4(4)
C6 Zr1 C1 C2 140.3(3)
C13 Zr1 C1 C2 -86.8(4)
C9 Zr1 C1 C2 82.1(4)
C12 Zr1 C1 C2 -80.9(4)
C14 Zr1 C1 C2 -127.4(3)
C8 Zr1 C1 C2 91.9(4)
C7 Zr1 C1 C2 123.8(4)
C11 Zr1 C1 C2 -107.4(4)
C10 Zr1 C1 C2 -134.4(3)
C4 Zr1 C1 C15 -170.4(5)
C5 Zr1 C1 C15 -59.3(6)
C6 Zr1 C1 C15 -34.3(5)
C13 Zr1 C1 C15 98.6(5)
C9 Zr1 C1 C15 -92.5(5)
C12 Zr1 C1 C15 104.5(5)
C14 Zr1 C1 C15 58.0(5)
C8 Zr1 C1 C15 -82.7(5)
C7 Zr1 C1 C15 -50.9(5)
C11 Zr1 C1 C15 78.0(5)
C10 Zr1 C1 C15 50.9(5)
C34 C35 C30 C31 5.1(7)
C38 C35 C30 C31 -174.8(5)
C34 C35 C30 C4 -172.1(4)
C38 C35 C30 C4 7.9(7)
C3 C4 C30 C31 76.1(6)
Zr1 C4 C30 C31 -92.2(6)
C3 C4 C30 C35 -106.8(6)
Zr1 C4 C30 C35 84.9(6)
C13 C12 C11 C10 -0.2(6)
Zr1 C12 C11 C10 -66.2(4)
C13 C12 C11 Zr1 66.1(4)
C1 Zr1 C11 C12 122.4(3)
C4 Zr1 C11 C12 43.9(3)
C5 Zr1 C11 C12 -97.7(4)
C6 Zr1 C11 C12 -131.9(3)
C13 Zr1 C11 C12 -37.3(3)
C9 Zr1 C11 C12 -88.8(7)
C14 Zr1 C11 C12 -77.4(3)
C8 Zr1 C11 C12 172.2(4)
C7 Zr1 C11 C12 -167.2(3)
C10 Zr1 C11 C12 -115.2(4)
C1 Zr1 C11 C10 -122.4(3)
C4 Zr1 C11 C10 159.2(3)
C5 Zr1 C11 C10 17.6(4)
C6 Zr1 C11 C10 -16.6(4)
C13 Zr1 C11 C10 77.9(3)
C9 Zr1 C11 C10 26.5(8)
C12 Zr1 C11 C10 115.2(4)
C14 Zr1 C11 C10 37.8(3)
C8 Zr1 C11 C10 -72.6(5)
C7 Zr1 C11 C10 -52.0(4)
C35 C30 C31 C32 -6.7(7)
C4 C30 C31 C32 170.6(5)
C35 C30 C31 C36 170.6(5)
C4 C30 C31 C36 -12.1(7)
C15 C1 C2 C3 170.9(5)
Zr1 C1 C2 C3 -4.6(6)
C15 C1 C2 C18 -4.8(7)
Zr1 C1 C2 C18 179.8(4)
C19 C18 C2 C1 -87.0(6)
C23 C18 C2 C1 92.1(6)
C19 C18 C2 C3 97.0(6)
C23 C18 C2 C3 -83.9(6)
C23 C18 C19 C20 4.2(8)
C2 C18 C19 C20 -176.7(5)
C23 C18 C19 C24 -175.2(5)
C2 C18 C19 C24 3.9(8)
C30 C4 C3 C2 -168.8(4)
Zr1 C4 C3 C2 2.4(6)
C30 C4 C3 C27 8.2(7)
Zr1 C4 C3 C27 179.4(4)
C1 C2 C3 C4 1.6(8)
C18 C2 C3 C4 177.4(5)
C1 C2 C3 C27 -175.5(5)
C18 C2 C3 C27 0.3(6)
C30 C31 C32 C33 2.9(8)
C36 C31 C32 C33 -174.5(5)
C30 C35 C34 C33 0.5(8)
C38 C35 C34 C33 -179.6(5)
C4 C3 C27 C28 98.3(6)
C2 C3 C27 C28 -84.5(5)
C1 Zr1 C6 C7 -32.0(4)
C4 Zr1 C6 C7 68.5(4)
C5 Zr1 C6 C7 114.2(5)
C13 Zr1 C6 C7 -174.3(4)
C9 Zr1 C6 C7 76.9(4)
C12 Zr1 C6 C7 -149.2(4)
C14 Zr1 C6 C7 -158.5(4)
C8 Zr1 C6 C7 36.4(3)
C11 Zr1 C6 C7 -117.2(4)
C10 Zr1 C6 C7 -126.0(4)
C1 Zr1 C6 C5 -146.2(3)
C4 Zr1 C6 C5 -45.7(4)
C13 Zr1 C6 C5 71.4(3)
C9 Zr1 C6 C5 -37.3(3)
C12 Zr1 C6 C5 96.6(4)
C14 Zr1 C6 C5 87.3(3)
C8 Zr1 C6 C5 -77.8(3)
C7 Zr1 C6 C5 -114.2(5)
C11 Zr1 C6 C5 128.6(3)
C10 Zr1 C6 C5 119.7(3)
C35 C34 C33 C32 -4.3(8)
C35 C34 C33 C37 177.6(5)
C31 C32 C33 C34 2.6(8)
C31 C32 C33 C37 -179.3(5)
C22 C21 C20 C19 -2.6(8)
C25 C21 C20 C19 176.7(5)
C18 C19 C20 C21 -0.7(8)
C24 C19 C20 C21 178.8(5)
C3 C27 C28 C29 169.6(5)
C11 C12 C13 C14 0.7(6)
Zr1 C12 C13 C14 67.9(4)
C11 C12 C13 Zr1 -67.2(4)
C1 Zr1 C13 C14 -102.8(4)
C4 Zr1 C13 C14 171.8(3)
C5 Zr1 C13 C14 61.6(3)
C6 Zr1 C13 C14 30.6(4)
C9 Zr1 C13 C14 88.2(3)
C12 Zr1 C13 C14 -113.7(5)
C8 Zr1 C13 C14 79.6(5)
C7 Zr1 C13 C14 25.9(5)
C11 Zr1 C13 C14 -77.4(3)
C10 Zr1 C13 C14 -36.7(3)
C1 Zr1 C13 C12 11.0(4)
C4 Zr1 C13 C12 -74.4(4)
C5 Zr1 C13 C12 175.3(4)
C6 Zr1 C13 C12 144.3(4)
C9 Zr1 C13 C12 -158.1(3)
C14 Zr1 C13 C12 113.7(5)
C8 Zr1 C13 C12 -166.7(4)
C7 Zr1 C13 C12 139.6(4)
C11 Zr1 C13 C12 36.3(3)
C10 Zr1 C13 C12 77.0(4)
C12 C13 C14 C10 -1.0(6)
Zr1 C13 C14 C10 66.6(4)
C12 C13 C14 Zr1 -67.6(4)
C1 Zr1 C14 C13 102.6(3)
C4 Zr1 C14 C13 -10.1(4)
C5 Zr1 C14 C13 -117.4(3)
C6 Zr1 C14 C13 -150.6(3)
C9 Zr1 C14 C13 -105.5(3)
C12 Zr1 C14 C13 38.0(3)
C8 Zr1 C14 C13 -134.6(3)
C7 Zr1 C14 C13 -162.6(3)
C11 Zr1 C14 C13 77.9(3)
C10 Zr1 C14 C13 115.8(5)
C1 Zr1 C14 C10 -13.2(4)
C4 Zr1 C14 C10 -126.0(3)
C5 Zr1 C14 C10 126.8(3)
C6 Zr1 C14 C10 93.6(3)
C13 Zr1 C14 C10 -115.8(5)
C9 Zr1 C14 C10 138.6(3)
C12 Zr1 C14 C10 -77.8(3)
C8 Zr1 C14 C10 109.5(4)
C7 Zr1 C14 C10 81.6(3)
C11 Zr1 C14 C10 -37.9(3)
C7 C8 C9 C5 0.8(6)
Zr1 C8 C9 C5 -65.7(4)
C7 C8 C9 Zr1 66.5(4)
C1 Zr1 C9 C5 133.1(3)
C4 Zr1 C9 C5 -148.2(4)
C6 Zr1 C9 C5 37.8(3)
C13 Zr1 C9 C5 -56.6(4)
C12 Zr1 C9 C5 -76.7(5)
C14 Zr1 C9 C5 -22.2(4)
C8 Zr1 C9 C5 114.7(5)
C7 Zr1 C9 C5 78.0(4)
C11 Zr1 C9 C5 -12.6(8)
C10 Zr1 C9 C5 6.2(4)
C1 Zr1 C9 C8 18.4(4)
C4 Zr1 C9 C8 97.1(4)
C5 Zr1 C9 C8 -114.7(5)
C6 Zr1 C9 C8 -76.9(4)
C13 Zr1 C9 C8 -171.3(3)
C12 Zr1 C9 C8 168.6(3)
C14 Zr1 C9 C8 -136.9(3)
C7 Zr1 C9 C8 -36.7(3)
C11 Zr1 C9 C8 -127.3(6)
C10 Zr1 C9 C8 -108.5(4)
C2 C1 C15 C16 159.4(5)
Zr1 C1 C15 C16 -26.7(7)
C17 C16 C15 C1 170.8(5)
C5 C6 C7 C8 1.3(6)
Zr1 C6 C7 C8 -65.7(4)
C5 C6 C7 Zr1 67.1(4)
C9 C8 C7 C6 -1.3(6)
Zr1 C8 C7 C6 64.5(4)
C9 C8 C7 Zr1 -65.8(4)
C1 Zr1 C7 C6 149.6(4)
C4 Zr1 C7 C6 -132.5(4)
C5 Zr1 C7 C6 -37.8(3)
C13 Zr1 C7 C6 8.4(5)
C9 Zr1 C7 C6 -78.5(4)
C12 Zr1 C7 C6 64.8(6)
C14 Zr1 C7 C6 22.6(4)
C8 Zr1 C7 C6 -115.7(5)
C11 Zr1 C7 C6 81.0(4)
C10 Zr1 C7 C6 55.4(4)
C1 Zr1 C7 C8 -94.7(3)
C4 Zr1 C7 C8 -16.8(4)
C5 Zr1 C7 C8 77.8(4)
C6 Zr1 C7 C8 115.7(5)
C13 Zr1 C7 C8 124.0(4)
C9 Zr1 C7 C8 37.2(3)
C12 Zr1 C7 C8 -179.5(4)
C14 Zr1 C7 C8 138.3(3)
C11 Zr1 C7 C8 -163.3(3)
C10 Zr1 C7 C8 171.0(3)
C13 C14 C10 C11 0.9(6)
Zr1 C14 C10 C11 66.7(3)
C13 C14 C10 Zr1 -65.8(4)
C12 C11 C10 C14 -0.4(6)
Zr1 C11 C10 C14 -66.3(4)
C12 C11 C10 Zr1 65.8(4)
C1 Zr1 C10 C14 169.5(3)
C4 Zr1 C10 C14 82.8(4)
C5 Zr1 C10 C14 -53.3(3)
C6 Zr1 C10 C14 -81.7(3)
C13 Zr1 C10 C14 36.3(3)
C9 Zr1 C10 C14 -56.6(4)
C12 Zr1 C10 C14 77.1(3)
C8 Zr1 C10 C14 -101.3(3)
C7 Zr1 C10 C14 -107.8(3)
C11 Zr1 C10 C14 113.4(5)
C1 Zr1 C10 C11 56.1(3)
C4 Zr1 C10 C11 -30.7(4)
C5 Zr1 C10 C11 -166.7(3)
C6 Zr1 C10 C11 164.8(3)
C13 Zr1 C10 C11 -77.1(3)
C9 Zr1 C10 C11 -170.1(3)
C12 Zr1 C10 C11 -36.4(3)
C14 Zr1 C10 C11 -113.4(5)
C8 Zr1 C10 C11 145.3(3)
C7 Zr1 C10 C11 138.7(3)
C8 C9 C5 C6 0.1(6)
Zr1 C9 C5 C6 -66.9(4)
C8 C9 C5 Zr1 66.9(4)
C7 C6 C5 C9 -0.9(6)
Zr1 C6 C5 C9 67.7(4)
C7 C6 C5 Zr1 -68.5(4)
C1 Zr1 C5 C9 -66.7(4)
C4 Zr1 C5 C9 33.7(4)
C6 Zr1 C5 C9 -114.1(5)
C13 Zr1 C5 C9 130.8(3)
C12 Zr1 C5 C9 134.0(3)
C14 Zr1 C5 C9 158.9(4)
C8 Zr1 C5 C9 -37.1(3)
C7 Zr1 C5 C9 -77.1(4)
C11 Zr1 C5 C9 175.2(3)
C10 Zr1 C5 C9 -175.3(3)
C1 Zr1 C5 C6 47.4(4)
C4 Zr1 C5 C6 147.8(3)
C13 Zr1 C5 C6 -115.1(3)
C9 Zr1 C5 C6 114.1(5)
C12 Zr1 C5 C6 -111.9(3)
C14 Zr1 C5 C6 -86.9(3)
C8 Zr1 C5 C6 77.0(3)
C7 Zr1 C5 C6 37.1(3)
C11 Zr1 C5 C6 -70.6(4)
C10 Zr1 C5 C6 -61.2(3)
